data_9003701
loop_
_publ_author_name
'Benusa, M. D.'
'Angel, R. J.'
'Ross, N. L.'

_publ_section_title
;
 Compression of albite, NaAlSi3O8
 Sample: Amelia Court House, Virginia locality P = 8.411 GPa
;
_journal_name_full 'American Mineralogist'
_journal_page_first 1115
_journal_page_last 1120
_journal_paper_doi 10.2138/am.2005.1805
_journal_volume 90
_journal_year 2005
_chemical_formula_sum 'Al Na O8 Si3'
_chemical_name_mineral Albite
_space_group_IT_number 2
_symmetry_space_group_name_Hall '-P 1 (1/2*x+1/2*y,1/2*x-1/2*y,-z)'
_symmetry_space_group_name_H-M 'C -1'
_cell_angle_alpha 93.797
_cell_angle_beta 117.448
_cell_angle_gamma 87.508
_cell_formula_units_Z 4
_cell_length_a 7.5713
_cell_length_b 12.5170
_cell_length_c 6.9697
_cell_volume 584.814
_database_code_amcsd 0003799
_diffrn_ambient_pressure 8.411e+06
_exptl_crystal_density_diffrn 2.978
_cod_original_formula_sum 'Na Al Si3 O8'
_cod_database_code 9003701

loop_
_space_group_symop_operation_xyz
x,y,z
1/2+x,1/2+y,z
-x,-y,-z
1/2-x,1/2-y,-z

loop_
_atom_site_aniso_label
_atom_site_aniso_U_11
_atom_site_aniso_U_22
_atom_site_aniso_U_33
_atom_site_aniso_U_12
_atom_site_aniso_U_13
_atom_site_aniso_U_23
Na 0.01395 0.02212 0.04368 0.00340 0.01577 -0.00469

loop_
_atom_site_label
_atom_site_fract_x
_atom_site_fract_y
_atom_site_fract_z
_atom_site_U_iso_or_equiv
_atom_site_type_symbol
_atom_site_attached_hydrogens
Na 0.24190 0.99240 0.15920 0.02609 Na 0
Al1o -0.01020 0.16866 0.19940 0.00671 Al 0
Si1m -0.01850 0.82205 0.23250 0.00608 Si 0
Si2o 0.68530 0.10184 0.31090 0.00545 Si 0
Si2m 0.64460 0.87510 0.34930 0.00595 Si 0
Oa1 0.01370 0.13050 0.97100 0.01305 O 0
Oa2 0.56360 0.99680 0.29300 0.00722 O 0
Obo 0.79270 0.08990 0.16200 0.01127 O 0
Obm 0.76370 0.83990 0.21200 0.01203 O 0
Oco -0.04380 0.30170 0.26600 0.00823 O 0
Ocm 0.02970 0.69690 0.25500 0.01229 O 0
Odo 0.21330 0.12290 0.39700 0.01684 O 0
Odm 0.14750 0.88600 0.44000 0.02039 O 0

loop_
_cod_changelog_entry_id
_cod_changelog_entry_author
_cod_changelog_entry_date
_cod_changelog_entry_text
1
;cod-tools version 3.8.0
Id: cif_guess_AMCSD_atom_types 9581 2023-05-17 12:35:41Z saulius
;
2023-05-18T11:37:40+03:00
;Derived atom types and hydrogen counts
from atom names that follow the AMCSD naming convention
(Wat == water, O-H == hydroxyl).
;

loop_
_cod_related_entry_id
_cod_related_entry_database
_cod_related_entry_code
1 AMCSD 0003799
